data_2102372
loop_
_publ_author_name
'Marsh, Richard E.'

_publ_section_title
;
 Space group <i>Cc</i>: an update
;
_journal_issue 2
_journal_name_full 'Acta Crystallographica Section B'
_journal_page_first 252
_journal_page_last 253
_journal_paper_doi 10.1107/S0108768104003878
_journal_volume 60
_journal_year 2004
_chemical_formula_moiety 'C10 H10 N6 O5 Ca'
_chemical_formula_sum 'C10 H10 Ca N6 O5'
_space_group_crystal_system monoclinic
_space_group_IT_number 15
_space_group_name_Hall '-C 2yc'
_space_group_name_H-M_alt 'C 1 2/c 1'
_audit_creation_method CRYM
_cell_angle_alpha 90
_cell_angle_beta 110.58
_cell_angle_gamma 90
_cell_formula_units_Z 4
_cell_length_a 22.7870
_cell_length_b 6.3670
_cell_length_c 9.9060
_cell_volume 1345.491
_cod_data_source_file bk0142.cif
_cod_data_source_block LIWKEH
_cod_depositor_comments
;
 Updating space group information and adding the symmetry operation list.

 Antanas Vaitkus,
 2018-06-14

 Adding the _cell_formula_units_Z data item.

 Antanas Vaitkus,
 2017-08-05

  Added moiety chemical formula from Marsh (2004) paper.
  The summary chemical formula is calculated from moiety formula using
  AdHocParser
  (svn://www.crystallography.net/cod-tools/trunk/Formulae/AdHocParser.yp,
  revision 1441.)

  Andrius Merkys
  2013-11-11
;
_cod_original_sg_symbol_H-M C2/c
_cod_database_code 2102372

loop_
_space_group_symop_id
_space_group_symop_operation_xyz
1 x,y,z
2 -x,y,-z+1/2
3 -x,-y,-z
4 x,-y,z+1/2
5 x+1/2,y+1/2,z
6 -x+1/2,y+1/2,-z+1/2
7 -x+1/2,-y+1/2,-z
8 x+1/2,-y+1/2,z+1/2

loop_
_atom_site_label
_atom_site_type_symbol
_atom_site_fract_x
_atom_site_fract_y
_atom_site_fract_z
Ca Ca 0.00000 -0.29520 0.25000
O1 O -0.07840 -0.67250 0.51955
O2 O -0.03990 -0.57800 0.35050
O5 O 0.00000 0.07270 0.25000
C1 C -0.07500 -0.55100 0.42290
C2 C -0.11450 -0.35500 0.38945
C3 C -0.16610 -0.32250 0.43700
N1 N -0.20110 -0.14650 0.39900
C4 C -0.18495 -0.00600 0.31800
C5 C -0.13420 -0.03950 0.27450
N3 N -0.18355 -0.45950 0.51750
N5 N 0.09955 -0.21200 0.18990
H1 H 0.00850 0.11300 0.33950
H3 H -0.20800 0.11550 0.28800
H4 H -0.12500 0.06550 0.22000
H5 H -0.16600 -0.59000 0.54200
H6 H -0.22750 -0.48200 0.48200
